data_2209944
loop_
_publ_author_name
'Ping, Lin'
'Wang, Zhi-Cheng'
'Ng, Seik Weng'

_publ_section_title
Poly[[bis(<i>p</i>-toluenesulfonato-\k<i>O</i>)cadmium(II)]bis(\m~2~-1,3-di-4-pyridylpropane-\k^2^<i>N</i>:<i>N</i>')]
_journal_coeditor_code LH2134
_journal_issue 8
_journal_name_full 'Acta Crystallographica Section E'
_journal_page_first m1880
_journal_page_last m1881
_journal_paper_doi 10.1107/S1600536806027231
_journal_volume 62
_journal_year 2006
_chemical_formula_iupac '[Cd (C7 H7 O3 S1)2 (C13 H14 N2)2]'
_chemical_formula_moiety '(C13 H14 N2)2 (C7 H7 S O3)2 Cd'
_chemical_formula_sum 'C40 H42 Cd N4 O6 S2'
_chemical_formula_weight 851.30
_chemical_name_systematic
;
catena-Poly[[bis(p-toluenesulfonato-\kO)cadmium(II)]bis(\m~2~-
1,3-di-4-pyridylpropane-\k^2^N:N')]
;
_space_group_IT_number 52
_symmetry_cell_setting orthorhombic
_symmetry_space_group_name_Hall '-P 2a 2bc'
_symmetry_space_group_name_H-M 'P n n a'
_atom_sites_solution_hydrogens geom
_atom_sites_solution_primary direct
_atom_sites_solution_secondary difmap
_audit_creation_method SHELXL97
_cell_angle_alpha 90.00
_cell_angle_beta 90.00
_cell_angle_gamma 90.00
_cell_formula_units_Z 4
_cell_length_a 24.101(2)
_cell_length_b 17.2860(10)
_cell_length_c 9.2556(6)
_cell_measurement_reflns_used 7107
_cell_measurement_temperature 291(2)
_cell_measurement_theta_max 25.8
_cell_measurement_theta_min 2.4
_cell_volume 3856.0(5)
_computing_cell_refinement 'SAINT (Bruker, 2004)'
_computing_data_collection 'SMART (Bruker, 2004)'
_computing_data_reduction SAINT
_computing_molecular_graphics 'ORTEPII (Johnson, 1976)'
_computing_publication_material SHELXL97
_computing_structure_refinement 'SHELXL97 (Sheldrick, 1997)'
_computing_structure_solution 'SHELXS97 (Sheldrick, 1997)'
_diffrn_ambient_temperature 291(2)
_diffrn_measured_fraction_theta_full 1.00
_diffrn_measured_fraction_theta_max 1.00
_diffrn_measurement_device_type 'Bruker APEXII area-detector'
_diffrn_measurement_method '\f and \w'
_diffrn_radiation_monochromator graphite
_diffrn_radiation_source 'fine-focus sealed tube'
_diffrn_radiation_type MoK\a
_diffrn_radiation_wavelength 0.71073
_diffrn_reflns_av_R_equivalents 0.033
_diffrn_reflns_av_sigmaI/netI 0.022
_diffrn_reflns_limit_h_max 31
_diffrn_reflns_limit_h_min -31
_diffrn_reflns_limit_k_max 22
_diffrn_reflns_limit_k_min -21
_diffrn_reflns_limit_l_max 12
_diffrn_reflns_limit_l_min -12
_diffrn_reflns_number 28015
_diffrn_reflns_theta_full 27.5
_diffrn_reflns_theta_max 27.5
_diffrn_reflns_theta_min 2.4
_diffrn_standards_decay_% 0
_diffrn_standards_interval_count 0
_diffrn_standards_interval_time 0
_diffrn_standards_number 0
_exptl_absorpt_coefficient_mu 0.727
_exptl_absorpt_correction_T_max 0.892
_exptl_absorpt_correction_T_min 0.790
_exptl_absorpt_correction_type multi-scan
_exptl_absorpt_process_details '(SADABS; Sheldrick, 1996)'
_exptl_crystal_colour Colourless
_exptl_crystal_density_diffrn 1.466
_exptl_crystal_density_method 'not measured'
_exptl_crystal_description Block
_exptl_crystal_F_000 1752
_exptl_crystal_size_max 0.31
_exptl_crystal_size_mid 0.22
_exptl_crystal_size_min 0.16
_refine_diff_density_max 0.98
_refine_diff_density_min -0.75
_refine_ls_extinction_method none
_refine_ls_goodness_of_fit_ref 1.05
_refine_ls_hydrogen_treatment constr
_refine_ls_matrix_type full
_refine_ls_number_parameters 241
_refine_ls_number_reflns 4435
_refine_ls_number_restraints 0
_refine_ls_restrained_S_all 1.05
_refine_ls_R_factor_all 0.046
_refine_ls_R_factor_gt 0.034
_refine_ls_shift/su_max 0.001
_refine_ls_shift/su_mean 0.000
_refine_ls_structure_factor_coef Fsqd
_refine_ls_weighting_details 'calc w = 1/[\s^2^(Fo^2^)+(0.0459P)^2^+3.6136P] where P=(Fo^2^+2Fc^2^)/3'
_refine_ls_weighting_scheme calc
_refine_ls_wR_factor_gt 0.089
_refine_ls_wR_factor_ref 0.097
_reflns_number_gt 3453
_reflns_number_total 4435
_reflns_threshold_expression I>2\s(I)
_cod_data_source_file lh2134.cif
_cod_data_source_block I
_cod_depositor_comments
;
The following automatic conversions were performed:
'_symmetry_cell_setting' value 'Orthorhombic' changed to 'orthorhombic'
according to '/home/saulius/struct/CIF-dictionaries/cif_core.dic'
dictionary named 'cif_core.dic' version 2.4.1 from 2010-06-29.

Automatic conversion script
Id: cif_fix_enum 1527 2010-12-29 10:47:43Z saulius 

The following automatic conversions were performed:

'_symmetry_cell_setting' value 'Orthorhombic' changed to
'orthorhombic' according to
/home/saulius/struct/CIF-dictionaries/cif_core.dic dictionary named
'cif_core.dic' version 2.4.1 from 2010-06-29.

Automatic conversion script
Id: cif_fix_values 1715 2011-07-08 13:25:40Z adriana 
;
_cod_database_code 2209944
_cod_database_fobs_code 2209944

loop_
_symmetry_equiv_pos_as_xyz
'x, y, z'
'-x+1/2, -y, z'
'-x+1/2, y+1/2, -z+1/2'
'x, -y+1/2, -z+1/2'
'-x, -y, -z'
'x-1/2, y, -z'
'x-1/2, -y-1/2, z-1/2'
'-x, y-1/2, z-1/2'

loop_
_atom_site_type_symbol
_atom_site_label
_atom_site_fract_x
_atom_site_fract_y
_atom_site_fract_z
_atom_site_U_iso_or_equiv
_atom_site_adp_type
_atom_site_calc_flag
_atom_site_refinement_flags
_atom_site_occupancy
Cd Cd1 0.405880(10) 0.7500 0.7500 0.02690(10) Uani d S 1
S S1 0.38945(4) 0.62451(5) 1.06925(8) 0.0545(2) Uani d . 1
O O1 0.40610(10) 0.65960(10) 0.9354(3) 0.0580(10) Uani d . 1
O O2 0.3334(2) 0.6535(2) 1.1083(4) 0.0990(10) Uani d . 1
O O3 0.4284(2) 0.6281(2) 1.1782(5) 0.152(2) Uani d . 1
N N1 0.33390(10) 0.67900(10) 0.6425(2) 0.0350(10) Uani d . 1
N N2 -0.02340(10) 0.68020(10) 0.3631(2) 0.0320(10) Uani d . 1
C C1 0.38000(10) 0.5249(2) 1.0308(3) 0.0390(10) Uani d . 1
C C2 0.42170(10) 0.4813(2) 0.9677(3) 0.0500(10) Uani d . 1
C C3 0.4152(2) 0.4021(2) 0.9516(4) 0.0630(10) Uani d . 1
C C4 0.3673(2) 0.3654(2) 0.9958(4) 0.0720(10) Uani d . 1
C C5 0.3256(2) 0.4094(2) 1.0543(5) 0.0700(10) Uani d . 1
C C6 0.33150(10) 0.4886(2) 1.0724(4) 0.0540(10) Uani d . 1
C C7 0.3609(3) 0.2787(3) 0.9809(7) 0.140(3) Uani d . 1
C C8 0.29570(10) 0.6500(2) 0.7328(3) 0.0390(10) Uani d . 1
C C9 0.24720(10) 0.6153(2) 0.6861(3) 0.0380(10) Uani d . 1
C C10 0.23600(10) 0.6096(2) 0.5397(3) 0.0310(10) Uani d . 1
C C11 0.27590(10) 0.6388(2) 0.4465(3) 0.0380(10) Uani d . 1
C C12 0.32350(10) 0.6727(2) 0.5004(3) 0.0380(10) Uani d . 1
C C13 0.18300(10) 0.5738(2) 0.4834(3) 0.0350(10) Uani d . 1
C C14 0.14340(10) 0.5447(2) 0.5972(3) 0.0360(10) Uani d . 1
C C15 0.08980(10) 0.5101(2) 0.5362(3) 0.0390(10) Uani d . 1
C C16 0.05110(10) 0.5707(2) 0.4757(3) 0.0310(10) Uani d . 1
C C17 0.04680(10) 0.5843(2) 0.3280(3) 0.0390(10) Uani d . 1
C C18 0.00980(10) 0.6383(2) 0.2775(3) 0.0380(10) Uani d . 1
C C19 -0.01850(10) 0.6688(2) 0.5059(3) 0.0350(10) Uani d . 1
C C20 0.01740(10) 0.6152(2) 0.5646(3) 0.03760(10) Uani d . 1
H H2 0.4541 0.5052 0.9362 0.060 Uiso calc R 1
H H3 0.4436 0.3732 0.9103 0.075 Uiso calc R 1
H H5 0.2927 0.3856 1.0824 0.084 Uiso calc R 1
H H6 0.3028 0.5173 1.1126 0.065 Uiso calc R 1
H H7a 0.3239 0.2668 0.9501 0.210 Uiso calc R 1
H H7b 0.3680 0.2544 1.0724 0.210 Uiso calc R 1
H H7c 0.3869 0.2597 0.9107 0.210 Uiso calc R 1
H H8 0.3021 0.6534 0.8316 0.047 Uiso calc R 1
H H9 0.2221 0.5958 0.7531 0.046 Uiso calc R 1
H H11 0.2706 0.6355 0.3472 0.045 Uiso calc R 1
H H12 0.3495 0.6919 0.4354 0.045 Uiso calc R 1
H H13a 0.1639 0.6120 0.4249 0.042 Uiso calc R 1
H H13b 0.1927 0.5310 0.4207 0.042 Uiso calc R 1
H H14a 0.1339 0.5872 0.6609 0.043 Uiso calc R 1
H H14b 0.1621 0.5057 0.6546 0.043 Uiso calc R 1
H H15a 0.0991 0.4735 0.4605 0.046 Uiso calc R 1
H H15b 0.0709 0.4819 0.6123 0.046 Uiso calc R 1
H H17 0.0689 0.5569 0.2636 0.047 Uiso calc R 1
H H18 0.0077 0.6462 0.1783 0.046 Uiso calc R 1
H H19 -0.0403 0.6983 0.5679 0.042 Uiso calc R 1
H H20 0.0190 0.6088 0.6643 0.045 Uiso calc R 1

loop_
_atom_site_aniso_label
_atom_site_aniso_U_11
_atom_site_aniso_U_22
_atom_site_aniso_U_33
_atom_site_aniso_U_12
_atom_site_aniso_U_13
_atom_site_aniso_U_23
Cd1 0.01980(10) 0.02760(10) 0.0334(2) 0.000 0.000 -0.001700(10)
S1 0.0863(6) 0.0411(4) 0.0360(4) -0.0094(4) -0.0087(4) 0.0077(3)
O1 0.0620(10) 0.0510(10) 0.0600(10) -0.0060(10) 0.0070(10) 0.0240(10)
O2 0.128(3) 0.058(2) 0.110(2) 0.011(2) 0.071(2) -0.001(2)
O3 0.256(5) 0.071(2) 0.129(3) -0.045(3) -0.142(4) 0.020(2)
N1 0.0270(10) 0.0360(10) 0.0400(10) -0.0050(10) 0.0000(10) -0.0040(10)
N2 0.0260(10) 0.0370(10) 0.0340(10) 0.0040(10) 0.0010(10) 0.0020(10)
C1 0.047(2) 0.041(2) 0.0300(10) -0.0010(10) -0.0040(10) 0.0080(10)
C2 0.052(2) 0.063(2) 0.034(2) 0.001(2) 0.0000(10) 0.0050(10)
C3 0.092(3) 0.059(2) 0.037(2) 0.025(2) -0.008(2) -0.004(2)
C4 0.115(4) 0.045(2) 0.056(2) -0.005(2) -0.018(2) 0.002(2)
C5 0.072(2) 0.062(2) 0.077(3) -0.025(2) -0.010(2) 0.014(2)
C6 0.048(2) 0.057(2) 0.057(2) -0.002(2) 0.003(2) 0.008(2)
C7 0.242(8) 0.046(3) 0.131(5) -0.013(4) -0.034(5) -0.007(3)
C8 0.0320(10) 0.050(2) 0.0350(10) -0.0080(10) -0.0030(10) 0.0000(10)
C9 0.0310(10) 0.050(2) 0.0350(10) -0.0090(10) 0.0000(10) 0.0020(10)
C10 0.0250(10) 0.0300(10) 0.0390(10) 0.0000(10) -0.0020(10) -0.0020(10)
C11 0.0370(10) 0.044(2) 0.0320(10) -0.0040(10) 0.0000(10) -0.0030(10)
C12 0.0320(10) 0.042(2) 0.0390(10) -0.0060(10) 0.0060(10) -0.0050(10)
C13 0.0280(10) 0.037(2) 0.0400(10) -0.0040(10) -0.0060(10) -0.0020(10)
C14 0.0250(10) 0.038(2) 0.045(2) -0.0020(10) -0.0090(10) 0.0080(10)
C15 0.0270(10) 0.0350(10) 0.054(2) -0.0040(10) -0.0090(10) 0.0080(10)
C16 0.0200(10) 0.0330(10) 0.0400(10) -0.0030(10) -0.0050(10) 0.0040(10)
C17 0.0320(10) 0.050(2) 0.0370(10) 0.0120(10) 0.0010(10) -0.0060(10)
C18 0.0350(10) 0.051(2) 0.0280(10) 0.0100(10) 0.0020(10) 0.0020(10)
C19 0.0300(10) 0.045(2) 0.0310(10) 0.0050(10) 0.0020(10) -0.0050(10)
C20 0.0340(10) 0.051(2) 0.0280(10) 0.0000(10) -0.0040(10) 0.0020(10)

loop_
_atom_type_symbol
_atom_type_description
_atom_type_scat_dispersion_real
_atom_type_scat_dispersion_imag
_atom_type_scat_source
C C 0.0033 0.0016 'International Tables Vol C Tables 4.2.6.8 and 6.1.1.4'
H H 0.0000 0.0000 'International Tables Vol C Tables 4.2.6.8 and 6.1.1.4'
N N 0.0061 0.0033 'International Tables Vol C Tables 4.2.6.8 and 6.1.1.4'
O O 0.0106 0.0060 'International Tables Vol C Tables 4.2.6.8 and 6.1.1.4'
S S 0.1246 0.1234 'International Tables Vol C Tables 4.2.6.8 and 6.1.1.4'
Cd Cd -0.8075 1.2024 'International Tables Vol C Tables 4.2.6.8 and 6.1.1.4'

loop_
_geom_angle_atom_site_label_1
_geom_angle_atom_site_label_2
_geom_angle_atom_site_label_3
_geom_angle_site_symmetry_1
_geom_angle_site_symmetry_3
_geom_angle
_geom_angle_publ_flag
O1 Cd1 O1 . 4_566 179.70(10) yes
O1 Cd1 N1 . . 87.90(10) yes
O1 Cd1 N1 . 4_566 92.30(10) yes
O1 Cd1 N2 . 6_656 89.00(10) yes
O1 Cd1 N2 . 7_676 90.90(10) yes
O1 Cd1 N1 4_566 . 92.30(10) yes
O1 Cd1 N1 4_566 4_566 87.90(10) yes
O1 Cd1 N2 4_566 6_656 90.90(10) yes
O1 Cd1 N2 4_566 7_676 89.00(10) yes
N1 Cd1 N1 . 4_566 84.70(10) yes
N1 Cd1 N2 . 6_656 94.60(10) yes
N1 Cd1 N2 . 7_676 178.50(10) yes
N1 Cd1 N2 4_566 6_656 178.50(10) yes
N1 Cd1 N2 4_566 7_676 94.60(10) yes
N2 Cd1 N2 6_656 7_676 86.30(10) yes
O3 S1 O1 . . 114.9(3) no
O3 S1 O2 . . 115.2(3) no
O1 S1 O2 . . 108.8(2) no
O3 S1 C1 . . 106.2(2) no
O1 S1 C1 . . 105.80(10) no
O2 S1 C1 . . 105.0(2) no
S1 O1 Cd1 . . 157.1(2) no
C8 N1 C12 . . 116.9(2) no
C8 N1 Cd1 . . 116.0(2) no
C12 N1 Cd1 . . 126.5(2) no
C19 N2 C18 . . 116.9(2) no
C19 N2 Cd1 . 6_556 125.5(2) no
C18 N2 Cd1 . 6_556 116.8(2) no
C6 C1 C2 . . 118.9(3) no
C6 C1 S1 . . 119.7(2) no
C2 C1 S1 . . 121.3(2) no
C1 C2 C3 . . 120.0(3) no
C4 C3 C2 . . 121.2(4) no
C5 C4 C3 . . 118.4(4) no
C5 C4 C7 . . 120.7(5) no
C3 C4 C7 . . 120.9(5) no
C4 C5 C6 . . 121.3(4) no
C1 C6 C5 . . 120.2(3) no
N1 C8 C9 . . 123.2(2) no
C8 C9 C10 . . 120.1(2) no
C9 C10 C11 . . 116.5(2) no
C9 C10 C13 . . 122.1(2) no
C11 C10 C13 . . 121.4(2) no
C12 C11 C10 . . 120.4(2) no
N1 C12 C11 . . 122.8(2) no
C14 C13 C10 . . 115.5(2) no
C13 C14 C15 . . 114.0(2) no
C16 C15 C14 . . 112.7(2) no
C20 C16 C17 . . 116.5(2) no
C20 C16 C15 . . 121.7(2) no
C17 C16 C15 . . 121.8(2) no
C18 C17 C16 . . 119.9(2) no
N2 C18 C17 . . 123.7(2) no
N2 C19 C20 . . 122.7(2) no
C19 C20 C16 . . 120.4(2) no
C1 C2 H2 . . 120.0 no
C3 C2 H2 . . 120.0 no
C4 C3 H3 . . 119.4 no
C2 C3 H3 . . 119.4 no
C4 C5 H5 . . 119.4 no
C6 C5 H5 . . 119.4 no
C1 C6 H6 . . 119.9 no
C5 C6 H6 . . 119.9 no
C4 C7 H7a . . 109.5 no
C4 C7 H7b . . 109.5 no
H7a C7 H7b . . 109.5 no
C4 C7 H7C . . 109.5 no
H7a C7 H7C . . 109.5 no
H7b C7 H7C . . 109.5 no
N1 C8 H8 . . 118.4 no
C9 C8 H8 . . 118.4 no
C8 C9 H9 . . 119.9 no
C10 C9 H9 . . 119.9 no
C12 C11 H11 . . 119.8 no
C10 C11 H11 . . 119.8 no
N1 C12 H12 . . 118.6 no
C11 C12 H12 . . 118.6 no
C14 C13 H13a . . 108.4 no
C10 C13 H13a . . 108.4 no
C14 C13 H13b . . 108.4 no
C10 C13 H13b . . 108.4 no
H13a C13 H13b . . 107.5 no
C13 C14 H14a . . 108.7 no
C15 C14 H14a . . 108.7 no
C13 C14 H14b . . 108.7 no
C15 C14 H14b . . 108.7 no
H14a C14 H14b . . 107.6 no
C16 C15 H15a . . 109.1 no
C14 C15 H15a . . 109.1 no
C16 C15 H15b . . 109.1 no
C14 C15 H15b . . 109.1 no
H15a C15 H15b . . 107.8 no
C18 C17 H17 . . 120.1 no
C16 C17 H17 . . 120.1 no
N2 C18 H18 . . 118.2 no
C17 C18 H18 . . 118.2 no
N2 C19 H19 . . 118.6 no
C20 C19 H19 . . 118.6 no
C19 C20 H20 . . 119.8 no
C16 C20 H20 . . 119.8 no

loop_
_geom_bond_atom_site_label_1
_geom_bond_atom_site_label_2
_geom_bond_site_symmetry_2
_geom_bond_distance
_geom_bond_publ_flag
Cd1 O1 . 2.321(2) yes
Cd1 O1 4_566 2.321(2) yes
Cd1 N1 . 2.347(2) yes
Cd1 N1 4_566 2.347(2) yes
Cd1 N2 6_656 2.337(2) yes
Cd1 N2 7_676 2.337(2) yes
S1 O3 . 1.380(3) ?
S1 O1 . 1.436(2) ?
S1 O2 . 1.485(3) ?
S1 C1 . 1.773(3) ?
N1 C8 . 1.341(3) ?
N1 C12 . 1.343(3) ?
N2 C19 . 1.341(3) ?
N2 C18 . 1.338(3) ?
C1 C6 . 1.380(4) ?
C1 C2 . 1.387(4) ?
C2 C3 . 1.386(5) no
C3 C4 . 1.378(6) no
C4 C5 . 1.372(6) no
C4 C7 . 1.514(6) no
C5 C6 . 1.387(5) no
C8 C9 . 1.382(4) no
C9 C10 . 1.386(4) no
C10 C11 . 1.387(4) no
C10 C13 . 1.511(3) no
C11 C12 . 1.382(4) no
C13 C14 . 1.508(4) no
C14 C15 . 1.531(3) no
C15 C16 . 1.511(4) no
C16 C20 . 1.388(4) no
C16 C17 . 1.391(4) no
C17 C18 . 1.372(4) no
C19 C20 . 1.380(4) no
C2 H2 . 0.93 no
C3 H3 . 0.93 no
C5 H5 . 0.93 no
C6 H6 . 0.93 no
C7 H7a . 0.96 no
C7 H7b . 0.96 no
C7 H7C . 0.96 no
C8 H8 . 0.93 no
C9 H9 . 0.93 no
C11 H11 . 0.93 no
C12 H12 . 0.93 no
C13 H13a . 0.97 no
C13 H13b . 0.97 no
C14 H14a . 0.97 no
C14 H14b . 0.97 no
C15 H15a . 0.97 no
C15 H15b . 0.97 no
C17 H17 . 0.93 no
C18 H18 . 0.93 no
C19 H19 . 0.93 no
C20 H20 . 0.93 no

loop_
_geom_torsion_atom_site_label_1
_geom_torsion_atom_site_label_2
_geom_torsion_atom_site_label_3
_geom_torsion_atom_site_label_4
_geom_torsion_site_symmetry_1
_geom_torsion
_geom_torsion_publ_flag
O3 S1 O1 Cd1 . -110.5(4) no
O2 S1 O1 Cd1 . 20.3(5) no
C1 S1 O1 Cd1 . 132.6(4) no
N2 Cd1 O1 S1 7_676 93.3(4) no
N2 Cd1 O1 S1 6_656 179.5(4) no
N1 Cd1 O1 S1 . -85.9(4) no
N1 Cd1 O1 S1 4_566 -1.3(4) no
O1 Cd1 N1 C8 . 39.3(2) no
O1 Cd1 N1 C8 4_566 -140.9(2) no
N2 Cd1 N1 C8 6_656 128.1(2) no
N1 Cd1 N1 C8 4_566 -53.2(2) no
O1 Cd1 N1 C12 . -149.4(2) no
O1 Cd1 N1 C12 4_566 30.4(2) no
N2 Cd1 N1 C12 6_656 -60.7(2) no
N1 Cd1 N1 C12 4_566 118.0(3) no
O3 S1 C1 C6 . 107.8(4) no
O1 S1 C1 C6 . -129.7(2) no
O2 S1 C1 C6 . -14.7(3) no
O3 S1 C1 C2 . -68.1(4) no
O1 S1 C1 C2 . 54.5(3) no
O2 S1 C1 C2 . 169.5(3) no
C6 C1 C2 C3 . -2.1(4) no
S1 C1 C2 C3 . 173.8(2) no
C1 C2 C3 C4 . 0.8(5) no
C2 C3 C4 C5 . 1.1(5) no
C2 C3 C4 C7 . -178.7(4) no
C3 C4 C5 C6 . -1.6(6) no
C7 C4 C5 C6 . 178.2(4) no
C2 C1 C6 C5 . 1.6(5) no
S1 C1 C6 C5 . -174.3(3) no
C4 C5 C6 C1 . 0.3(6) no
C12 N1 C8 C9 . -0.4(4) no
Cd1 N1 C8 C9 . 171.7(2) no
N1 C8 C9 C10 . -0.5(5) no
C8 C9 C10 C11 . 1.2(4) no
C8 C9 C10 C13 . -178.6(3) no
C9 C10 C11 C12 . -1.1(4) no
C13 C10 C11 C12 . 178.7(3) no
C8 N1 C12 C11 . 0.6(4) no
Cd1 N1 C12 C11 . -170.6(2) no
C10 C11 C12 N1 . 0.2(4) no
C9 C10 C13 C14 . -0.1(4) no
C11 C10 C13 C14 . -179.9(3) no
C10 C13 C14 C15 . 179.0(2) no
C13 C14 C15 C16 . -72.3(3) no
C14 C15 C16 C20 . -79.4(3) no
C14 C15 C16 C17 . 101.4(3) no
C20 C16 C17 C18 . -1.3(4) no
C15 C16 C17 C18 . 177.9(3) no
C19 N2 C18 C17 . 1.5(4) no
Cd1 N2 C18 C17 6_556 -168.4(2) no
C16 C17 C18 N2 . 0.1(5) no
C18 N2 C19 C20 . -2.0(4) no
Cd1 N2 C19 C20 6_556 167.0(2) no
N2 C19 C20 C16 . 0.9(4) no
C17 C16 C20 C19 . 0.8(4) no
C15 C16 C20 C19 . -178.4(2) no
